data_7223810
loop_
_publ_author_name
'Fortea-P\'erez, Francisco Ram\'on'
'Marino, Nadia'
'De Munno, G.'
'Armentano, Donatella'
'Julve, Miguel'
'Stiriba, Salah-Eddine'

_publ_section_title
;
 Intermolecular interactions in dictating the self-assembly of halogen
 derivatives of bis-(N-substituted oxamato)palladate(II) complexes
;
_journal_name_full 'RSC Adv.'
_journal_paper_doi 10.1039/C5RA25136B
_journal_year 2016
_chemical_formula_moiety '(C16 H8 Br2 N2 O6 Pd), 2(C16 H36 N), 2(H2 O)'
_chemical_formula_sum 'C48 H88 Br2 N4 O10 Pd'
_chemical_formula_weight 1147.44
_chemical_name_systematic
;
 ?
;
_space_group_crystal_system monoclinic
_space_group_IT_number 13
_space_group_name_Hall '-P 2yc'
_space_group_name_H-M_alt 'P 1 2/c 1'
_symmetry_space_group_name_Hall '-P 2yc'
_symmetry_space_group_name_H-M 'P 1 2/c 1'
_atom_sites_solution_hydrogens geom
_atom_sites_solution_primary direct
_atom_sites_solution_secondary difmap
_audit_creation_method SHELXL-2013
_audit_update_record
;
2015-06-24 deposited with the CCDC.
2016-01-04 downloaded from the CCDC.
;
_cell_angle_alpha 90
_cell_angle_beta 114.983(9)
_cell_angle_gamma 90
_cell_formula_units_Z 2
_cell_length_a 14.827(4)
_cell_length_b 14.635(4)
_cell_length_c 15.017(4)
_cell_measurement_reflns_used 9643
_cell_measurement_temperature 296(2)
_cell_measurement_theta_max 26.07
_cell_measurement_theta_min 2.54
_cell_volume 2953.7(14)
_computing_cell_refinement 'Bruker SAINT'
_computing_data_collection 'Bruker APEX2'
_computing_data_reduction 'Bruker SAINT'
_computing_molecular_graphics CrystalMaker
_computing_publication_material 'Bruker SHELXTL'
_computing_structure_refinement 'SHELXL-2013 (Sheldrick, 2013)'
_computing_structure_solution 'SHELXS-97 (Sheldrick, 2008)'
_diffrn_ambient_temperature 296(2)
_diffrn_measured_fraction_theta_full 0.997
_diffrn_measured_fraction_theta_max 0.993
_diffrn_measurement_device_type 'Bruker APEX-II CCD'
_diffrn_measurement_method '\w scans'
_diffrn_radiation_source 'fine-focus sealed tube'
_diffrn_radiation_type MoK\a
_diffrn_radiation_wavelength 0.71073
_diffrn_reflns_av_R_equivalents 0.0615
_diffrn_reflns_av_unetI/netI 0.0440
_diffrn_reflns_laue_measured_fraction_full 0.997
_diffrn_reflns_laue_measured_fraction_max 0.993
_diffrn_reflns_limit_h_max 18
_diffrn_reflns_limit_h_min -17
_diffrn_reflns_limit_k_max 17
_diffrn_reflns_limit_k_min -17
_diffrn_reflns_limit_l_max 18
_diffrn_reflns_limit_l_min -18
_diffrn_reflns_number 27339
_diffrn_reflns_point_group_measured_fraction_full 0.997
_diffrn_reflns_point_group_measured_fraction_max 0.993
_diffrn_reflns_theta_full 25.242
_diffrn_reflns_theta_max 25.676
_diffrn_reflns_theta_min 2.043
_exptl_absorpt_coefficient_mu 1.718
_exptl_absorpt_correction_T_max 0.7455
_exptl_absorpt_correction_T_min 0.6175
_exptl_absorpt_correction_type multi-scan
_exptl_absorpt_process_details sadabs
_exptl_crystal_colour ORANGE
_exptl_crystal_density_diffrn 1.290
_exptl_crystal_description parallelepiped
_exptl_crystal_F_000 1200
_exptl_crystal_recrystallization_method 'Re-crystallisation from solvent: water'
_exptl_crystal_size_max 0.250
_exptl_crystal_size_mid 0.100
_exptl_crystal_size_min 0.080
_refine_diff_density_max 0.867
_refine_diff_density_min -0.927
_refine_diff_density_rms 0.067
_refine_ls_extinction_method none
_refine_ls_goodness_of_fit_ref 1.045
_refine_ls_hydrogen_treatment constr
_refine_ls_matrix_type full
_refine_ls_number_parameters 309
_refine_ls_number_reflns 5573
_refine_ls_number_restraints 242
_refine_ls_restrained_S_all 1.063
_refine_ls_R_factor_all 0.0554
_refine_ls_R_factor_gt 0.0433
_refine_ls_shift/su_max 0.001
_refine_ls_shift/su_mean 0.000
_refine_ls_structure_factor_coef Fsqd
_refine_ls_weighting_details 'w=1/[\s^2^(Fo^2^)+(0.0700P)^2^+1.0415P] where P=(Fo^2^+2Fc^2^)/3'
_refine_ls_weighting_scheme calc
_refine_ls_wR_factor_gt 0.1189
_refine_ls_wR_factor_ref 0.1276
_reflns_Friedel_coverage 0.000
_reflns_number_gt 4607
_reflns_number_total 5573
_reflns_threshold_expression 'I > 2\s(I)'
_cod_data_source_file c5ra25136b2.cif
_cod_data_source_block 3
_cod_depositor_comments
;
The following automatic conversions were performed:

'_atom_sites_solution_primary' value 'DIRECT' changed to 'direct'
according to
/usr/data/users/saulius/crontab/automatic-downloads/rss-feeds/RSC/lib/dictionaries/cif_core.dic
dictionary named 'cif_core.dic' version 2.4.2 from 2011-04-26.

'_atom_sites_solution_secondary' value 'DIFMAP' changed to 'difmap'
according to
/usr/data/users/saulius/crontab/automatic-downloads/rss-feeds/RSC/lib/dictionaries/cif_core.dic
dictionary named 'cif_core.dic' version 2.4.2 from 2011-04-26.

Automatic conversion script
Id: cif_fix_values 4268 2015-11-12 08:31:59Z antanas 
;
_cod_original_cell_volume 2953.8(13)
_cod_database_code 7223810
_shelx_space_group_comment
;
The symmetry employed for this shelxl refinement is uniquely defined
by the following loop, which should always be used as a source of
symmetry information in preference to the above space-group names.
They are only intended as comments.
;
_shelx_estimated_absorpt_t_min 0.673
_shelx_estimated_absorpt_t_max 0.875
_shelxl_version_number 2013-4

loop_
_space_group_symop_operation_xyz
'x, y, z'
'-x, y, -z+1/2'
'-x, -y, -z'
'x, -y, z-1/2'

loop_
_atom_site_label
_atom_site_type_symbol
_atom_site_fract_x
_atom_site_fract_y
_atom_site_fract_z
_atom_site_U_iso_or_equiv
_atom_site_adp_type
_atom_site_occupancy
_atom_site_site_symmetry_order
_atom_site_calc_flag
_atom_site_refinement_flags_posn
_atom_site_refinement_flags_adp
_atom_site_refinement_flags_occupancy
_atom_site_disorder_assembly
_atom_site_disorder_group
Pd1 Pd 0.5000 0.63531(2) 0.2500 0.04100(13) Uani 1 2 d S T P . .
Br1 Br 0.41422(5) 1.12772(3) 0.33372(5) 0.1099(2) Uani 1 1 d . . . . .
O1 O 0.40688(15) 0.53854(14) 0.25635(15) 0.0532(5) Uani 1 1 d . . . . .
O2 O 0.26587(16) 0.51873(17) 0.27106(17) 0.0639(6) Uani 1 1 d . . . . .
O3 O 0.24941(16) 0.70636(17) 0.27908(17) 0.0649(6) Uani 1 1 d . . . . .
C1 C 0.3299(2) 0.5688(2) 0.2653(2) 0.0507(7) Uani 1 1 d . . . . .
C2 C 0.3206(2) 0.6723(2) 0.2689(2) 0.0478(7) Uani 1 1 d . . . . .
N1 N 0.39774(17) 0.71764(17) 0.26476(17) 0.0456(5) Uani 1 1 d . . . . .
C3 C 0.4004(2) 0.8135(2) 0.2790(2) 0.0477(6) Uani 1 1 d . U . . .
C4 C 0.4814(3) 0.8530(2) 0.3539(3) 0.0583(8) Uani 1 1 d . U . . .
H4 H 0.5343 0.8164 0.3939 0.070 Uiso 1 1 calc R U . . .
C5 C 0.4856(3) 0.9461(3) 0.3707(3) 0.0697(9) Uani 1 1 d . U . . .
H5 H 0.5402 0.9720 0.4220 0.084 Uiso 1 1 calc R U . . .
C6 C 0.4080(3) 0.9998(3) 0.3105(3) 0.0702(9) Uani 1 1 d . U . . .
C7 C 0.3267(3) 0.9631(3) 0.2350(3) 0.0732(10) Uani 1 1 d . U . . .
H7 H 0.2746 1.0004 0.1950 0.088 Uiso 1 1 calc R U . . .
C8 C 0.3230(3) 0.8697(2) 0.2188(3) 0.0624(8) Uani 1 1 d . U . . .
H8 H 0.2683 0.8444 0.1672 0.075 Uiso 1 1 calc R U . . .
N2 N 0.24475(18) 0.67365(18) 0.54069(17) 0.0545(6) Uani 1 1 d D U . . .
C1S C 0.1954(2) 0.5919(2) 0.4754(2) 0.0575(7) Uani 1 1 d D U . . .
H1S1 H 0.1240 0.6017 0.4456 0.069 Uiso 1 1 calc R U . . .
H1S2 H 0.2170 0.5899 0.4228 0.069 Uiso 1 1 calc R U . . .
C2S C 0.2161(3) 0.5002(2) 0.5258(2) 0.0649(8) Uani 1 1 d D U . . .
H2S1 H 0.1939 0.5009 0.5780 0.078 Uiso 1 1 calc R U . . .
H2S2 H 0.2873 0.4891 0.5553 0.078 Uiso 1 1 calc R U . . .
C3S C 0.1638(3) 0.4233(2) 0.4545(3) 0.0714(9) Uani 1 1 d D U . . .
H3S1 H 0.0927 0.4348 0.4247 0.086 Uiso 1 1 calc R U . . .
H3S2 H 0.1863 0.4227 0.4025 0.086 Uiso 1 1 calc R U . . .
C4S C 0.1832(3) 0.3322(3) 0.5034(3) 0.0898(12) Uani 1 1 d D U . . .
H4S1 H 0.2536 0.3214 0.5348 0.135 Uiso 1 1 calc R U . . .
H4S2 H 0.1517 0.2856 0.4553 0.135 Uiso 1 1 calc R U . . .
H4S3 H 0.1567 0.3311 0.5518 0.135 Uiso 1 1 calc R U . . .
C5S C 0.3569(2) 0.6627(2) 0.5916(2) 0.0582(8) Uani 1 1 d D U . . .
H5S1 H 0.3842 0.7149 0.6345 0.070 Uiso 1 1 calc R U . . .
H5S2 H 0.3717 0.6088 0.6329 0.070 Uiso 1 1 calc R U . . .
C6S C 0.4104(2) 0.6543(3) 0.5258(3) 0.0656(9) Uani 1 1 d D U . . .
H6S1 H 0.4034 0.7104 0.4891 0.079 Uiso 1 1 calc R U . . .
H6S2 H 0.3819 0.6048 0.4794 0.079 Uiso 1 1 calc R U . . .
C7S C 0.5195(3) 0.6354(3) 0.5890(3) 0.0694(9) Uani 1 1 d D U . . .
H7S1 H 0.5456 0.6835 0.6377 0.083 Uiso 1 1 calc R U . . .
H7S2 H 0.5251 0.5783 0.6237 0.083 Uiso 1 1 calc R U . . .
C8S C 0.5814(4) 0.6297(4) 0.5344(4) 0.1062(18) Uani 1 1 d D U . . .
H8S1 H 0.5546 0.5842 0.4838 0.159 Uiso 1 1 calc R U . . .
H8S2 H 0.6481 0.6132 0.5785 0.159 Uiso 1 1 calc R U . . .
H8S3 H 0.5819 0.6879 0.5051 0.159 Uiso 1 1 calc R U . . .
C9S C 0.2130(2) 0.6822(3) 0.6242(2) 0.0634(8) Uani 1 1 d D U . . .
H9S1 H 0.2383 0.6296 0.6670 0.076 Uiso 1 1 calc R U . . .
H9S2 H 0.2445 0.7361 0.6623 0.076 Uiso 1 1 calc R U . . .
C10S C 0.1031(3) 0.6888(3) 0.5948(3) 0.0816(12) Uani 1 1 d D U . . .
H10A H 0.0716 0.6307 0.5684 0.098 Uiso 1 1 calc R U . . .
H10B H 0.0743 0.7349 0.5442 0.098 Uiso 1 1 calc R U . . .
C11S C 0.0848(4) 0.7142(4) 0.6848(3) 0.0992(15) Uani 1 1 d D U . . .
H11A H 0.0154 0.7033 0.6698 0.119 Uiso 1 1 calc R U . . .
H11B H 0.1243 0.6741 0.7387 0.119 Uiso 1 1 calc R U . . .
C12S C 0.1092(5) 0.8093(4) 0.7169(6) 0.169(3) Uani 1 1 d D U . . .
H12A H 0.1799 0.8179 0.7432 0.253 Uiso 1 1 calc R U . . .
H12B H 0.0865 0.8229 0.7666 0.253 Uiso 1 1 calc R U . . .
H12C H 0.0770 0.8494 0.6618 0.253 Uiso 1 1 calc R U . . .
C13S C 0.2151(3) 0.7565(2) 0.4738(2) 0.0610(8) Uani 1 1 d D U . . .
H13A H 0.2376 0.7469 0.4225 0.073 Uiso 1 1 calc R U . . .
H13B H 0.1430 0.7594 0.4424 0.073 Uiso 1 1 calc R U . . .
C14S C 0.2537(4) 0.8481(3) 0.5207(3) 0.0867(12) Uani 1 1 d D U . . .
H14A H 0.3256 0.8461 0.5556 0.104 Uiso 1 1 calc R U . . .
H14B H 0.2266 0.8624 0.5676 0.104 Uiso 1 1 calc R U . . .
C15S C 0.2235(5) 0.9213(4) 0.4419(5) 0.134(2) Uani 1 1 d D U . . .
H15A H 0.2675 0.9735 0.4667 0.161 Uiso 0.636(9) 1 calc R U P A 1
H15B H 0.2316 0.8977 0.3853 0.161 Uiso 0.636(9) 1 calc R U P A 1
H15C H 0.2676 0.9154 0.4094 0.161 Uiso 0.364(9) 1 calc R U P A 2
H15D H 0.1573 0.9058 0.3935 0.161 Uiso 0.364(9) 1 calc R U P A 2
C16A C 0.1225(7) 0.9509(8) 0.4114(10) 0.209(6) Uani 0.636(9) 1 d D U P A 1
H16A H 0.1094 1.0018 0.3674 0.314 Uiso 0.636(9) 1 calc R U P A 1
H16B H 0.1123 0.9689 0.4679 0.314 Uiso 0.636(9) 1 calc R U P A 1
H16C H 0.0781 0.9016 0.3785 0.314 Uiso 0.636(9) 1 calc R U P A 1
C16B C 0.2217(15) 1.0157(6) 0.4644(13) 0.153(7) Uani 0.364(9) 1 d D U P A 2
H16D H 0.2099 1.0517 0.4071 0.229 Uiso 0.364(9) 1 calc R U P A 2
H16E H 0.2844 1.0326 0.5163 0.229 Uiso 0.364(9) 1 calc R U P A 2
H16F H 0.1695 1.0264 0.4850 0.229 Uiso 0.364(9) 1 calc R U P A 2
O1W O 0.0577(2) 0.5511(3) 0.1928(2) 0.1060(11) Uani 1 1 d . . . . .
O2W O 0.0447(2) 0.7461(3) 0.1830(2) 0.1221(13) Uani 1 1 d . . . . .

loop_
_atom_site_aniso_label
_atom_site_aniso_U_11
_atom_site_aniso_U_22
_atom_site_aniso_U_33
_atom_site_aniso_U_23
_atom_site_aniso_U_13
_atom_site_aniso_U_12
Pd1 0.03627(19) 0.0453(2) 0.0424(2) 0.000 0.01746(14) 0.000
Br1 0.1329(5) 0.0556(3) 0.1297(5) -0.0115(2) 0.0443(4) 0.0096(2)
O1 0.0466(11) 0.0523(12) 0.0649(14) 0.0041(10) 0.0277(10) -0.0028(9)
O2 0.0558(13) 0.0724(16) 0.0693(15) 0.0040(12) 0.0321(12) -0.0133(11)
O3 0.0475(12) 0.0838(17) 0.0747(15) 0.0008(13) 0.0369(12) 0.0055(11)
C1 0.0469(17) 0.065(2) 0.0387(16) 0.0043(13) 0.0165(13) -0.0058(14)
C2 0.0395(16) 0.0639(19) 0.0386(15) 0.0030(13) 0.0150(13) 0.0016(13)
N1 0.0406(13) 0.0516(14) 0.0480(14) 0.0010(11) 0.0221(11) 0.0022(10)
C3 0.0472(16) 0.0528(17) 0.0488(16) 0.0004(12) 0.0259(13) 0.0052(12)
C4 0.0557(18) 0.0577(18) 0.0566(19) -0.0009(15) 0.0190(15) 0.0072(14)
C5 0.068(2) 0.064(2) 0.068(2) -0.0116(17) 0.0190(17) -0.0018(16)
C6 0.080(2) 0.054(2) 0.079(2) -0.0027(16) 0.0358(19) 0.0061(16)
C7 0.071(2) 0.062(2) 0.080(2) 0.0100(18) 0.0243(17) 0.0177(17)
C8 0.0535(19) 0.062(2) 0.064(2) 0.0057(15) 0.0169(15) 0.0079(14)
N2 0.0499(14) 0.0721(16) 0.0422(14) -0.0022(11) 0.0200(11) -0.0059(12)
C1S 0.0502(17) 0.0776(19) 0.0436(16) -0.0065(14) 0.0187(14) -0.0076(15)
C2S 0.064(2) 0.077(2) 0.0511(19) -0.0049(15) 0.0223(16) -0.0068(17)
C3S 0.063(2) 0.077(2) 0.063(2) -0.0078(17) 0.0162(17) -0.0063(18)
C4S 0.091(3) 0.080(3) 0.084(3) -0.005(2) 0.022(2) -0.009(2)
C5S 0.0503(16) 0.069(2) 0.0485(18) 0.0000(15) 0.0148(14) -0.0042(14)
C6S 0.0550(18) 0.079(2) 0.063(2) 0.0086(17) 0.0252(16) 0.0058(16)
C7S 0.0590(19) 0.068(2) 0.073(2) 0.0126(18) 0.0206(17) 0.0100(16)
C8S 0.076(3) 0.132(5) 0.120(4) 0.040(3) 0.051(3) 0.043(3)
C9S 0.0685(19) 0.079(2) 0.0506(18) -0.0088(16) 0.0329(16) -0.0120(17)
C10S 0.070(2) 0.117(3) 0.072(2) -0.020(2) 0.044(2) -0.024(2)
C11S 0.098(3) 0.133(4) 0.093(3) -0.031(3) 0.067(3) -0.031(3)
C12S 0.174(6) 0.169(6) 0.235(8) -0.104(6) 0.157(6) -0.063(5)
C13S 0.0570(18) 0.0753(19) 0.0559(19) 0.0065(15) 0.0288(15) 0.0042(16)
C14S 0.099(3) 0.075(2) 0.090(3) 0.004(2) 0.044(2) -0.007(2)
C15S 0.176(5) 0.086(3) 0.142(5) 0.028(3) 0.069(4) 0.001(4)
C16A 0.174(8) 0.121(9) 0.238(12) 0.044(8) -0.005(9) 0.026(7)
C16B 0.167(14) 0.082(5) 0.168(14) 0.027(7) 0.031(11) -0.008(9)
O1W 0.0610(17) 0.152(3) 0.100(2) -0.018(2) 0.0288(16) -0.0095(18)
O2W 0.0697(19) 0.188(4) 0.102(2) 0.014(3) 0.0294(17) 0.020(2)

loop_
_atom_type_symbol
_atom_type_description
_atom_type_scat_dispersion_real
_atom_type_scat_dispersion_imag
_atom_type_scat_source
C C 0.0033 0.0016 'International Tables Vol C Tables 4.2.6.8 and 6.1.1.4'
H H 0.0000 0.0000 'International Tables Vol C Tables 4.2.6.8 and 6.1.1.4'
N N 0.0061 0.0033 'International Tables Vol C Tables 4.2.6.8 and 6.1.1.4'
O O 0.0106 0.0060 'International Tables Vol C Tables 4.2.6.8 and 6.1.1.4'
Br Br -0.2901 2.4595 'International Tables Vol C Tables 4.2.6.8 and 6.1.1.4'
Pd Pd -0.9988 1.0072 'International Tables Vol C Tables 4.2.6.8 and 6.1.1.4'

loop_
_geom_angle_atom_site_label_1
_geom_angle_atom_site_label_2
_geom_angle_atom_site_label_3
_geom_angle
_geom_angle_site_symmetry_1
_geom_angle_site_symmetry_3
O1 Pd1 O1 90.30(12) 2_655 .
O1 Pd1 N1 171.30(9) 2_655 .
O1 Pd1 N1 81.52(10) . .
O1 Pd1 N1 81.52(10) 2_655 2_655
O1 Pd1 N1 171.30(9) . 2_655
N1 Pd1 N1 106.80(14) . 2_655
C1 O1 Pd1 114.9(2) . .
O2 C1 O1 123.2(3) . .
O2 C1 C2 120.4(3) . .
O1 C1 C2 116.4(2) . .
O3 C2 N1 126.5(3) . .
O3 C2 C1 120.0(3) . .
N1 C2 C1 113.4(2) . .
C2 N1 C3 116.8(2) . .
C2 N1 Pd1 113.8(2) . .
C3 N1 Pd1 129.20(18) . .
C4 C3 C8 118.5(3) . .
C4 C3 N1 119.9(3) . .
C8 C3 N1 121.6(3) . .
C3 C4 C5 121.3(3) . .
C3 C4 H4 119.4 . .
C5 C4 H4 119.4 . .
C6 C5 C4 119.0(3) . .
C6 C5 H5 120.5 . .
C4 C5 H5 120.5 . .
C7 C6 C5 121.4(3) . .
C7 C6 Br1 119.8(3) . .
C5 C6 Br1 118.8(3) . .
C6 C7 C8 119.3(3) . .
C6 C7 H7 120.4 . .
C8 C7 H7 120.4 . .
C7 C8 C3 120.6(3) . .
C7 C8 H8 119.7 . .
C3 C8 H8 119.7 . .
C13S N2 C5S 111.6(2) . .
C13S N2 C9S 112.2(3) . .
C5S N2 C9S 104.4(2) . .
C13S N2 C1S 106.0(2) . .
C5S N2 C1S 111.6(2) . .
C9S N2 C1S 111.3(2) . .
C2S C1S N2 115.8(2) . .
C2S C1S H1S1 108.3 . .
N2 C1S H1S1 108.3 . .
C2S C1S H1S2 108.3 . .
N2 C1S H1S2 108.3 . .
H1S1 C1S H1S2 107.4 . .
C1S C2S C3S 111.7(3) . .
C1S C2S H2S1 109.3 . .
C3S C2S H2S1 109.3 . .
C1S C2S H2S2 109.3 . .
C3S C2S H2S2 109.3 . .
H2S1 C2S H2S2 107.9 . .
C4S C3S C2S 112.3(3) . .
C4S C3S H3S1 109.1 . .
C2S C3S H3S1 109.1 . .
C4S C3S H3S2 109.1 . .
C2S C3S H3S2 109.1 . .
H3S1 C3S H3S2 107.9 . .
C3S C4S H4S1 109.5 . .
C3S C4S H4S2 109.5 . .
H4S1 C4S H4S2 109.5 . .
C3S C4S H4S3 109.5 . .
H4S1 C4S H4S3 109.5 . .
H4S2 C4S H4S3 109.5 . .
C6S C5S N2 116.5(3) . .
C6S C5S H5S1 108.2 . .
N2 C5S H5S1 108.2 . .
C6S C5S H5S2 108.2 . .
N2 C5S H5S2 108.2 . .
H5S1 C5S H5S2 107.3 . .
C5S C6S C7S 108.8(3) . .
C5S C6S H6S1 109.9 . .
C7S C6S H6S1 109.9 . .
C5S C6S H6S2 109.9 . .
C7S C6S H6S2 109.9 . .
H6S1 C6S H6S2 108.3 . .
C8S C7S C6S 114.5(3) . .
C8S C7S H7S1 108.6 . .
C6S C7S H7S1 108.6 . .
C8S C7S H7S2 108.6 . .
C6S C7S H7S2 108.6 . .
H7S1 C7S H7S2 107.6 . .
C7S C8S H8S1 109.5 . .
C7S C8S H8S2 109.5 . .
H8S1 C8S H8S2 109.5 . .
C7S C8S H8S3 109.5 . .
H8S1 C8S H8S3 109.5 . .
H8S2 C8S H8S3 109.5 . .
C10S C9S N2 116.0(3) . .
C10S C9S H9S1 108.3 . .
N2 C9S H9S1 108.3 . .
C10S C9S H9S2 108.3 . .
N2 C9S H9S2 108.3 . .
H9S1 C9S H9S2 107.4 . .
C9S C10S C11S 109.3(3) . .
C9S C10S H10A 109.8 . .
C11S C10S H10A 109.8 . .
C9S C10S H10B 109.8 . .
C11S C10S H10B 109.8 . .
H10A C10S H10B 108.3 . .
C12S C11S C10S 114.1(4) . .
C12S C11S H11A 108.7 . .
C10S C11S H11A 108.7 . .
C12S C11S H11B 108.7 . .
C10S C11S H11B 108.7 . .
H11A C11S H11B 107.6 . .
C11S C12S H12A 109.5 . .
C11S C12S H12B 109.5 . .
H12A C12S H12B 109.5 . .
C11S C12S H12C 109.5 . .
H12A C12S H12C 109.5 . .
H12B C12S H12C 109.5 . .
C14S C13S N2 117.0(3) . .
C14S C13S H13A 108.0 . .
N2 C13S H13A 108.0 . .
C14S C13S H13B 108.0 . .
N2 C13S H13B 108.0 . .
H13A C13S H13B 107.3 . .
C13S C14S C15S 109.6(4) . .
C13S C14S H14A 109.8 . .
C15S C14S H14A 109.8 . .
C13S C14S H14B 109.8 . .
C15S C14S H14B 109.8 . .
H14A C14S H14B 108.2 . .
C16B C15S C14S 121.9(8) . .
C16A C15S C14S 112.7(6) . .
C16A C15S H15A 109.1 . .
C14S C15S H15A 109.1 . .
C16A C15S H15B 109.1 . .
C14S C15S H15B 109.1 . .
H15A C15S H15B 107.8 . .
C16B C15S H15C 106.9 . .
C14S C15S H15C 106.9 . .
C16B C15S H15D 106.9 . .
C14S C15S H15D 106.9 . .
H15C C15S H15D 106.7 . .
C15S C16A H16A 109.5 . .
C15S C16A H16B 109.5 . .
H16A C16A H16B 109.5 . .
C15S C16A H16C 109.5 . .
H16A C16A H16C 109.5 . .
H16B C16A H16C 109.5 . .
C15S C16B H16D 109.5 . .
C15S C16B H16E 109.5 . .
H16D C16B H16E 109.5 . .
C15S C16B H16F 109.5 . .
H16D C16B H16F 109.5 . .
H16E C16B H16F 109.5 . .

loop_
_geom_bond_atom_site_label_1
_geom_bond_atom_site_label_2
_geom_bond_distance
_geom_bond_site_symmetry_2
Pd1 O1 2.008(2) 2_655
Pd1 O1 2.008(2) .
Pd1 N1 2.021(2) .
Pd1 N1 2.021(2) 2_655
Br1 C6 1.899(4) .
O1 C1 1.283(4) .
O2 C1 1.232(4) .
O3 C2 1.234(3) .
C1 C2 1.524(5) .
C2 N1 1.345(4) .
N1 C3 1.417(4) .
C3 C4 1.379(5) .
C3 C8 1.391(4) .
C4 C5 1.382(5) .
C4 H4 0.9300 .
C5 C6 1.371(5) .
C5 H5 0.9300 .
C6 C7 1.368(5) .
C7 C8 1.385(5) .
C7 H7 0.9300 .
C8 H8 0.9300 .
N2 C13S 1.516(4) .
N2 C5S 1.517(4) .
N2 C9S 1.519(3) .
N2 C1S 1.523(4) .
C1S C2S 1.507(4) .
C1S H1S1 0.9700 .
C1S H1S2 0.9700 .
C2S C3S 1.521(4) .
C2S H2S1 0.9700 .
C2S H2S2 0.9700 .
C3S C4S 1.491(5) .
C3S H3S1 0.9700 .
C3S H3S2 0.9700 .
C4S H4S1 0.9600 .
C4S H4S2 0.9600 .
C4S H4S3 0.9600 .
C5S C6S 1.511(4) .
C5S H5S1 0.9700 .
C5S H5S2 0.9700 .
C6S C7S 1.515(4) .
C6S H6S1 0.9700 .
C6S H6S2 0.9700 .
C7S C8S 1.468(5) .
C7S H7S1 0.9700 .
C7S H7S2 0.9700 .
C8S H8S1 0.9600 .
C8S H8S2 0.9600 .
C8S H8S3 0.9600 .
C9S C10S 1.501(4) .
C9S H9S1 0.9700 .
C9S H9S2 0.9700 .
C10S C11S 1.533(4) .
C10S H10A 0.9700 .
C10S H10B 0.9700 .
C11S C12S 1.468(6) .
C11S H11A 0.9700 .
C11S H11B 0.9700 .
C12S H12A 0.9600 .
C12S H12B 0.9600 .
C12S H12C 0.9600 .
C13S C14S 1.510(5) .
C13S H13A 0.9700 .
C13S H13B 0.9700 .
C14S C15S 1.517(5) .
C14S H14A 0.9700 .
C14S H14B 0.9700 .
C15S C16B 1.425(8) .
C15S C16A 1.436(7) .
C15S H15A 0.9700 .
C15S H15B 0.9700 .
C15S H15C 0.9700 .
C15S H15D 0.9700 .
C16A H16A 0.9600 .
C16A H16B 0.9600 .
C16A H16C 0.9600 .
C16B H16D 0.9600 .
C16B H16E 0.9600 .
C16B H16F 0.9600 .
